data_2208512
loop_
_publ_author_name
'Serwatowski Janusz'
'Klis Tomasz'
'Kacprzak Kinga'

_publ_section_title
;
 3-Bromo-2-(2-fluorobenzyloxy)phenylboronic acid
;
_journal_coeditor_code BT2019
_journal_issue 4
_journal_name_full 'Acta Crystallographica Section E'
_journal_page_first o1308
_journal_page_last o1309
_journal_paper_doi 10.1107/S1600536806007720
_journal_volume 62
_journal_year 2006
_chemical_formula_iupac 'C13 H11 B Br F O3'
_chemical_formula_moiety 'C13 H11 B Br F O3'
_chemical_formula_sum 'C13 H11 B Br F O3'
_chemical_formula_weight 324.94
_chemical_melting_point 113.0(10)
_chemical_name_common '3-Bromo-2-(2-fluorobenzyloxy)-phenylboronic acid'
_chemical_name_systematic
;
3-Bromo-2-(2-fluorobenzyloxy)phenylboronic acid
;
_space_group_IT_number 2
_symmetry_cell_setting triclinic
_symmetry_space_group_name_Hall '-P 1'
_symmetry_space_group_name_H-M 'P -1'
_atom_sites_solution_hydrogens geom
_atom_sites_solution_primary direct
_atom_sites_solution_secondary difmap
_cell_angle_alpha 105.084(11)
_cell_angle_beta 90.026(10)
_cell_angle_gamma 92.089(11)
_cell_formula_units_Z 4
_cell_length_a 4.0226(5)
_cell_length_b 15.278(2)
_cell_length_c 21.685(3)
_cell_measurement_reflns_used 10000
_cell_measurement_temperature 100(2)
_cell_measurement_theta_max 29.7
_cell_measurement_theta_min 1.5
_cell_volume 1285.9(3)
_computing_cell_refinement 'CrysAlisRED (Oxford Diffraction, 2001)'
_computing_data_collection 'CrysAlisCCD (Oxford Diffraction, 2001)'
_computing_data_reduction CrysAlisRED
_computing_molecular_graphics 'DIAMOND (Brandenburg, 1999)'
_computing_publication_material SHELXL97
_computing_structure_refinement 'SHELXL97 (Sheldrick, 1997)'
_computing_structure_solution 'SHELXS97 (Sheldrick, 1990)'
_diffrn_ambient_temperature 100(2)
_diffrn_detector_area_resol_mean 1024
_diffrn_measured_fraction_theta_full 0.998
_diffrn_measured_fraction_theta_max 0.998
_diffrn_measurement_device_type 'Oxford Diffraction KM-4-CCD'
_diffrn_measurement_method \w
_diffrn_radiation_monochromator graphite
_diffrn_radiation_source 'fine-focus sealed tube'
_diffrn_radiation_type MoK\a
_diffrn_radiation_wavelength 0.71073
_diffrn_reflns_av_R_equivalents 0.0756
_diffrn_reflns_av_sigmaI/netI 0.1002
_diffrn_reflns_limit_h_max 4
_diffrn_reflns_limit_h_min -4
_diffrn_reflns_limit_k_max 18
_diffrn_reflns_limit_k_min -18
_diffrn_reflns_limit_l_max 25
_diffrn_reflns_limit_l_min -25
_diffrn_reflns_number 13268
_diffrn_reflns_theta_full 25.00
_diffrn_reflns_theta_max 25.00
_diffrn_reflns_theta_min 2.89
_diffrn_standards_decay_% 2
_diffrn_standards_interval_count '50 frames'
_diffrn_standards_number '1 frame'
_exptl_absorpt_coefficient_mu 3.208
_exptl_absorpt_correction_T_max 0.85655
_exptl_absorpt_correction_T_min 0.52235
_exptl_absorpt_correction_type numerical
_exptl_absorpt_process_details '(CrysAlis RED; Oxford Diffraction, 2001)'
_exptl_crystal_colour Colourless
_exptl_crystal_density_diffrn 1.678
_exptl_crystal_density_method 'not measured'
_exptl_crystal_description Needle
_exptl_crystal_F_000 648
_exptl_crystal_size_max 0.53
_exptl_crystal_size_mid 0.07
_exptl_crystal_size_min 0.05
_refine_diff_density_max 1.657
_refine_diff_density_min -0.743
_refine_ls_extinction_method none
_refine_ls_goodness_of_fit_ref 0.922
_refine_ls_hydrogen_treatment constr
_refine_ls_matrix_type full
_refine_ls_number_parameters 347
_refine_ls_number_reflns 4521
_refine_ls_number_restraints 156
_refine_ls_restrained_S_all 0.906
_refine_ls_R_factor_all 0.0809
_refine_ls_R_factor_gt 0.0486
_refine_ls_shift/su_max 0.014
_refine_ls_shift/su_mean 0.001
_refine_ls_structure_factor_coef Fsqd
_refine_ls_weighting_details 'calc w=1/[\s^2^(Fo^2^)+(0.05P)^2^] where P=(Fo^2^+2Fc^2^)/3'
_refine_ls_weighting_scheme calc
_refine_ls_wR_factor_gt 0.0990
_refine_ls_wR_factor_ref 0.1126
_reflns_number_gt 2963
_reflns_number_total 4521
_reflns_threshold_expression I>2\s(I)
_cod_data_source_file bt2019.cif
_cod_data_source_block I
_cod_depositor_comments
;
The following automatic conversions were performed:
'_symmetry_cell_setting' value 'Triclinic' changed to 'triclinic'
according to '/home/saulius/struct/CIF-dictionaries/cif_core.dic'
dictionary named 'cif_core.dic' version 2.4.1 from
2010-06-29.

'_exptl_absorpt_correction_type' value 'Numerical' changed to
'numerical' according to
'/home/saulius/struct/CIF-dictionaries/cif_core.dic' dictionary named
'cif_core.dic' version 2.4.1 from 2010-06-29.

Automatic conversion script
Id: cif_fix_enum 1527 2010-12-29 10:47:43Z saulius 

The following automatic conversions were performed:

'_chemical_melting_point' value '112.0-114.0' was changed to
'113.0(10)' - the average value was taken and precision was
estimated.

Automatic conversion script
Id: cif_fix_values 1646 2011-03-28 12:23:43Z adriana 

The following automatic conversions were performed:

'_chemical_melting_point' value '112.0-114.0' was changed to
'113.0(10)' - the average value was taken and precision was
estimated.

'_symmetry_cell_setting' value 'Triclinic' changed to
'triclinic' according to
/home/saulius/struct/CIF-dictionaries/cif_core.dic dictionary named
'cif_core.dic' version 2.4.1 from
2010-06-29.

'_exptl_absorpt_correction_type' value 'Numerical'
changed to 'numerical' according to
/home/saulius/struct/CIF-dictionaries/cif_core.dic dictionary named
'cif_core.dic' version 2.4.1 from 2010-06-29.

Automatic conversion script
Id: cif_fix_values 1715 2011-07-08 13:25:40Z adriana 
;
_cod_database_code 2208512
_cod_database_fobs_code 2208512

loop_
_symmetry_equiv_pos_as_xyz
'x, y, z'
'-x, -y, -z'

loop_
_atom_site_type_symbol
_atom_site_label
_atom_site_fract_x
_atom_site_fract_y
_atom_site_fract_z
_atom_site_U_iso_or_equiv
_atom_site_adp_type
_atom_site_calc_flag
_atom_site_refinement_flags
_atom_site_occupancy
Br Br1 0.66925(13) 0.45022(3) 0.17811(3) 0.01804(17) Uani d . 1
Br Br1' 0.16302(13) 0.52661(4) 0.32487(3) 0.02040(17) Uani d . 1
F F1 0.4200(9) 0.0743(2) 0.18014(16) 0.0343(9) Uani d . 1
F F1' -0.0198(9) 0.9072(2) 0.30262(17) 0.0383(9) Uani d . 1
O O1 -0.0635(10) 0.1027(2) -0.0356(2) 0.0309(10) Uani d . 1
H H1O -0.0935 0.0466 -0.0405 0.046 Uiso calc R 1
O O2 0.2289(10) 0.0821(2) 0.05303(18) 0.0230(9) Uani d . 1
H H2O 0.3458 0.1124 0.0838 0.035 Uiso calc R 1
O O3 0.4967(8) 0.2460(2) 0.13364(17) 0.0156(8) Uani d . 1
O O1' -0.1992(10) 0.9085(2) 0.53907(18) 0.0266(10) Uani d . 1
H H1O' -0.1749 0.9644 0.5421 0.040 Uiso calc R 1
O O2' 0.0710(10) 0.9050(2) 0.44218(18) 0.0257(10) Uani d . 1
H H2O' 0.1240 0.8671 0.4084 0.039 Uiso calc R 1
O O3' 0.1281(8) 0.7336(2) 0.36124(17) 0.0160(8) Uani d . 1
C C1 0.4484(12) 0.3843(3) 0.1014(3) 0.0169(12) Uani d U 1
C C2 0.3447(12) 0.4307(3) 0.0581(3) 0.0157(12) Uani d U 1
H H2 0.3857 0.4943 0.0663 0.019 Uiso calc R 1
C C3 0.1820(12) 0.3832(3) 0.0034(3) 0.0179(13) Uani d U 1
H H3 0.1106 0.4144 -0.0265 0.021 Uiso calc R 1
C C4 0.1202(12) 0.2908(3) -0.0090(3) 0.0147(12) Uani d U 1
H H4 0.0081 0.2594 -0.0474 0.018 Uiso calc R 1
C C5 0.2195(13) 0.2427(3) 0.0340(3) 0.0148(12) Uani d U 1
C C6 0.3826(13) 0.2914(3) 0.0902(3) 0.0164(12) Uani d U 1
C C7 0.2811(12) 0.2550(4) 0.1890(2) 0.0160(12) Uani d U 1
H H7A 0.0777 0.2157 0.1770 0.019 Uiso calc R 1
H H7B 0.2142 0.3186 0.2049 0.019 Uiso calc R 1
C C8 0.4709(12) 0.2272(3) 0.2399(3) 0.0154(12) Uani d U 1
C C9 0.5897(13) 0.2886(4) 0.2952(3) 0.0184(13) Uani d U 1
H H9 0.5589 0.3515 0.3005 0.022 Uiso calc R 1
C C10 0.7514(13) 0.2610(4) 0.3430(3) 0.0230(14) Uani d U 1
H H10 0.8270 0.3046 0.3805 0.028 Uiso calc R 1
C C11 0.8026(13) 0.1700(4) 0.3357(3) 0.0214(13) Uani d U 1
H H11 0.9149 0.1509 0.3682 0.026 Uiso calc R 1
C C12 0.6902(14) 0.1070(4) 0.2812(3) 0.0262(15) Uani d U 1
H H12 0.7218 0.0441 0.2759 0.031 Uiso calc R 1
C C13 0.5319(14) 0.1370(4) 0.2349(3) 0.0233(14) Uani d U 1
C C1' -0.0120(12) 0.6037(3) 0.4000(3) 0.0167(12) Uani d U 1
C C2' -0.1468(12) 0.5645(4) 0.4457(3) 0.0174(13) Uani d U 1
H H2' -0.1556 0.5005 0.4389 0.021 Uiso calc R 1
C C3' -0.2695(12) 0.6206(4) 0.5018(3) 0.0191(13) Uani d U 1
H H3' -0.3648 0.5946 0.5333 0.023 Uiso calc R 1
C C4' -0.2530(13) 0.7140(4) 0.5118(3) 0.0185(13) Uani d U 1
H H4' -0.3338 0.7514 0.5506 0.022 Uiso calc R 1
C C5' -0.1190(13) 0.7543(4) 0.4656(3) 0.0176(13) Uani d U 1
C C6' -0.0042(12) 0.6967(3) 0.4093(3) 0.0146(12) Uani d U 1
C C7' -0.1098(12) 0.7277(4) 0.3086(3) 0.0185(13) Uani d U 1
H H7A' -0.2944 0.7689 0.3234 0.022 Uiso calc R 1
H H7B' -0.2043 0.6649 0.2934 0.022 Uiso calc R 1
C C8' 0.0713(12) 0.7541(3) 0.2561(3) 0.0146(12) Uani d U 1
C C9' 0.2103(12) 0.6894(4) 0.2059(3) 0.0181(13) Uani d U 1
H H9' 0.1968 0.6273 0.2061 0.022 Uiso calc R 1
C C10' 0.3669(13) 0.7142(4) 0.1559(3) 0.0226(14) Uani d U 1
H H10' 0.4577 0.6692 0.1219 0.027 Uiso calc R 1
C C11' 0.3911(13) 0.8045(4) 0.1555(3) 0.0251(14) Uani d U 1
H H11' 0.4994 0.8217 0.1213 0.030 Uiso calc R 1
C C12' 0.2584(14) 0.8698(4) 0.2048(3) 0.0289(15) Uani d U 1
H H12' 0.2726 0.9319 0.2047 0.035 Uiso calc R 1
C C13' 0.1056(14) 0.8432(4) 0.2537(3) 0.0221(13) Uani d U 1
B B1 0.1266(16) 0.1378(4) 0.0167(3) 0.0189(15) Uani d . 1
B B1' -0.0826(16) 0.8609(4) 0.4818(3) 0.0176(14) Uani d . 1

loop_
_atom_site_aniso_label
_atom_site_aniso_U_11
_atom_site_aniso_U_22
_atom_site_aniso_U_33
_atom_site_aniso_U_12
_atom_site_aniso_U_13
_atom_site_aniso_U_23
Br1 0.0163(3) 0.0166(3) 0.0190(3) -0.0009(2) 0.0001(2) 0.0007(2)
Br1' 0.0201(3) 0.0183(3) 0.0203(3) 0.0036(2) 0.0013(3) 0.0002(2)
F1 0.059(2) 0.0155(17) 0.027(2) -0.0038(16) -0.0161(18) 0.0044(16)
F1' 0.061(3) 0.0241(19) 0.031(2) 0.0093(17) 0.0081(19) 0.0076(17)
O1 0.043(3) 0.020(2) 0.029(3) -0.007(2) -0.016(2) 0.005(2)
O2 0.040(3) 0.015(2) 0.014(2) -0.0024(17) -0.0088(19) 0.0046(17)
O3 0.018(2) 0.0163(19) 0.015(2) 0.0055(15) 0.0066(17) 0.0076(16)
O1' 0.044(3) 0.016(2) 0.019(2) 0.0006(19) 0.011(2) 0.0028(18)
O2' 0.043(3) 0.017(2) 0.016(2) -0.0028(19) 0.006(2) 0.0013(18)
O3' 0.019(2) 0.021(2) 0.010(2) -0.0001(16) 0.0018(16) 0.0067(16)
C1 0.010(3) 0.019(3) 0.020(3) 0.001(2) 0.004(2) 0.003(2)
C2 0.011(3) 0.010(3) 0.026(3) -0.003(2) 0.001(2) 0.004(2)
C3 0.011(3) 0.012(3) 0.030(4) 0.004(2) 0.002(3) 0.005(3)
C4 0.012(3) 0.023(3) 0.010(3) 0.002(2) 0.000(2) 0.007(2)
C5 0.018(3) 0.018(3) 0.009(3) 0.001(2) 0.006(2) 0.004(2)
C6 0.016(3) 0.020(3) 0.017(3) 0.004(2) 0.008(2) 0.011(3)
C7 0.011(3) 0.028(3) 0.012(3) 0.001(2) 0.002(2) 0.011(3)
C8 0.012(3) 0.022(3) 0.014(3) 0.000(2) 0.004(2) 0.009(2)
C9 0.019(3) 0.018(3) 0.019(3) 0.006(2) 0.006(3) 0.005(3)
C10 0.020(3) 0.033(3) 0.017(3) 0.001(3) 0.002(3) 0.009(3)
C11 0.018(3) 0.036(4) 0.015(3) -0.002(3) -0.004(3) 0.014(3)
C12 0.030(4) 0.019(3) 0.036(4) 0.004(3) 0.000(3) 0.018(3)
C13 0.026(3) 0.029(3) 0.016(3) -0.003(3) 0.000(3) 0.008(3)
C1' 0.010(3) 0.019(3) 0.019(3) 0.003(2) -0.003(2) 0.001(2)
C2' 0.018(3) 0.019(3) 0.014(3) -0.003(2) -0.003(3) 0.004(2)
C3' 0.012(3) 0.022(3) 0.029(4) -0.003(2) 0.006(3) 0.017(3)
C4' 0.014(3) 0.032(3) 0.009(3) -0.003(2) 0.000(2) 0.006(3)
C5' 0.014(3) 0.021(3) 0.016(3) 0.002(2) 0.000(2) 0.003(3)
C6' 0.009(3) 0.020(3) 0.015(3) 0.000(2) 0.002(2) 0.005(2)
C7' 0.008(3) 0.031(3) 0.017(3) 0.006(2) -0.001(2) 0.006(3)
C8' 0.009(3) 0.022(3) 0.014(3) 0.002(2) -0.003(2) 0.008(2)
C9' 0.012(3) 0.027(3) 0.016(3) -0.002(2) -0.002(2) 0.009(3)
C10' 0.023(3) 0.038(4) 0.007(3) 0.003(3) -0.004(3) 0.005(3)
C11' 0.019(3) 0.045(4) 0.013(3) -0.002(3) 0.003(3) 0.012(3)
C12' 0.032(4) 0.025(3) 0.035(4) -0.009(3) -0.005(3) 0.017(3)
C13' 0.025(3) 0.022(3) 0.021(3) 0.001(3) -0.001(3) 0.008(3)
B1 0.022(4) 0.021(3) 0.015(4) 0.002(3) 0.001(3) 0.007(3)
B1' 0.021(4) 0.022(3) 0.013(4) 0.005(3) 0.001(3) 0.010(3)

loop_
_atom_type_symbol
_atom_type_description
_atom_type_scat_dispersion_real
_atom_type_scat_dispersion_imag
_atom_type_scat_source
C C 0.0033 0.0016 'International Tables Vol C Tables 4.2.6.8 and 6.1.1.4'
H H 0.0000 0.0000 'International Tables Vol C Tables 4.2.6.8 and 6.1.1.4'
B B 0.0013 0.0007 'International Tables Vol C Tables 4.2.6.8 and 6.1.1.4'
O O 0.0106 0.0060 'International Tables Vol C Tables 4.2.6.8 and 6.1.1.4'
F F 0.0171 0.0103 'International Tables Vol C Tables 4.2.6.8 and 6.1.1.4'
Br Br -0.2901 2.4595 'International Tables Vol C Tables 4.2.6.8 and 6.1.1.4'

loop_
_geom_angle_atom_site_label_1
_geom_angle_atom_site_label_2
_geom_angle_atom_site_label_3
_geom_angle
_geom_angle_publ_flag
B1 O1 H1O 109.5 yes
B1 O2 H2O 109.5 yes
C6 O3 C7 113.0(4) yes
B1' O1' H1O' 109.5 yes
B1' O2' H2O' 109.5 yes
C6' O3' C7' 112.5(4) yes
C2 C1 C6 120.7(5) ?
C2 C1 Br1 119.1(4) ?
C6 C1 Br1 120.1(4) ?
C3 C2 C1 118.9(5) ?
C3 C2 H2 120.6 ?
C1 C2 H2 120.6 ?
C2 C3 C4 121.1(5) ?
C2 C3 H3 119.4 ?
C4 C3 H3 119.4 ?
C3 C4 C5 121.1(5) ?
C3 C4 H4 119.5 ?
C5 C4 H4 119.5 ?
C4 C5 C6 117.8(5) ?
C4 C5 B1 117.3(5) ?
C6 C5 B1 124.9(5) yes
C1 C6 O3 119.6(5) ?
C1 C6 C5 120.4(5) ?
O3 C6 C5 119.9(4) yes
O3 C7 C8 108.1(4) yes
O3 C7 H7A 110.1 ?
C8 C7 H7A 110.1 ?
O3 C7 H7B 110.1 ?
C8 C7 H7B 110.1 ?
H7A C7 H7B 108.4 ?
C13 C8 C9 115.6(5) ?
C13 C8 C7 121.3(5) ?
C9 C8 C7 123.1(5) ?
C10 C9 C8 122.1(5) ?
C10 C9 H9 119.0 ?
C8 C9 H9 119.0 ?
C11 C10 C9 119.8(6) ?
C11 C10 H10 120.1 ?
C9 C10 H10 120.1 ?
C12 C11 C10 119.9(5) ?
C12 C11 H11 120.1 ?
C10 C11 H11 120.1 ?
C13 C12 C11 118.6(5) ?
C13 C12 H12 120.7 ?
C11 C12 H12 120.7 ?
C12 C13 F1 118.9(5) ?
C12 C13 C8 124.0(6) ?
F1 C13 C8 117.1(5) yes
C6' C1' C2' 120.6(5) ?
C6' C1' Br1' 121.0(4) ?
C2' C1' Br1' 118.3(4) ?
C1' C2' C3' 118.9(5) ?
C1' C2' H2' 120.5 ?
C3' C2' H2' 120.5 ?
C4' C3' C2' 120.4(5) ?
C4' C3' H3' 119.8 ?
C2' C3' H3' 119.8 ?
C3' C4' C5' 121.1(5) ?
C3' C4' H4' 119.5 ?
C5' C4' H4' 119.5 ?
C6' C5' C4' 117.5(5) ?
C6' C5' B1' 123.7(5) yes
C4' C5' B1' 118.7(5) ?
C1' C6' C5' 121.5(5) ?
C1' C6' O3' 118.9(5) ?
C5' C6' O3' 119.7(4) yes
O3' C7' C8' 108.0(4) yes
O3' C7' H7A' 110.1 ?
C8' C7' H7A' 110.1 ?
O3' C7' H7B' 110.1 ?
C8' C7' H7B' 110.1 ?
H7A' C7' H7B' 108.4 ?
C13' C8' C9' 116.7(5) ?
C13' C8' C7' 121.8(5) ?
C9' C8' C7' 121.5(5) ?
C10' C9' C8' 121.2(5) ?
C10' C9' H9' 119.4 ?
C8' C9' H9' 119.4 ?
C11' C10' C9' 119.8(5) ?
C11' C10' H10' 120.1 ?
C9' C10' H10' 120.1 ?
C12' C11' C10' 120.2(5) ?
C12' C11' H11' 119.9 ?
C10' C11' H11' 119.9 ?
C13' C12' C11' 118.7(5) ?
C13' C12' H12' 120.6 ?
C11' C12' H12' 120.6 ?
F1' C13' C12' 118.9(5) ?
F1' C13' C8' 117.7(5) yes
C12' C13' C8' 123.4(5) ?
O1 B1 O2 119.4(5) yes
O1 B1 C5 117.9(5) ?
O2 B1 C5 122.7(5) ?
O1' B1' O2' 120.1(5) yes
O1' B1' C5' 117.4(5) ?
O2' B1' C5' 122.4(5) ?

loop_
_geom_bond_atom_site_label_1
_geom_bond_atom_site_label_2
_geom_bond_distance
_geom_bond_publ_flag
Br1 C1 1.906(6) yes
Br1' C1' 1.897(5) yes
F1 C13 1.381(6) yes
F1' C13' 1.353(6) yes
O1 B1 1.346(7) yes
O1 H1O 0.8400 ?
O2 B1 1.375(7) yes
O2 H2O 0.8400 ?
O3 C6 1.394(6) yes
O3 C7 1.461(6) yes
O1' B1' 1.358(7) ?
O1' H1O' 0.8400 ?
O2' B1' 1.359(7) yes
O2' H2O' 0.8400 ?
O3' C6' 1.403(6) yes
O3' C7' 1.471(6) yes
C1 C2 1.386(7) ?
C1 C6 1.391(7) ?
C2 C3 1.371(7) ?
C2 H2 0.9500 ?
C3 C4 1.379(7) ?
C3 H3 0.9500 ?
C4 C5 1.394(7) ?
C4 H4 0.9500 ?
C5 C6 1.401(7) yes
C5 B1 1.579(8) yes
C7 C8 1.499(7) yes
C7 H7A 0.9900 ?
C7 H7B 0.9900 ?
C8 C13 1.386(7) yes
C8 C9 1.389(7) ?
C9 C10 1.385(7) ?
C9 H9 0.9500 ?
C10 C11 1.381(7) ?
C10 H10 0.9500 ?
C11 C12 1.380(8) ?
C11 H11 0.9500 ?
C12 C13 1.373(8) ?
C12 H12 0.9500 ?
C1' C6' 1.381(7) ?
C1' C2' 1.386(7) ?
C2' C3' 1.395(7) ?
C2' H2' 0.9500 ?
C3' C4' 1.386(7) ?
C3' H3' 0.9500 ?
C4' C5' 1.404(7) ?
C4' H4' 0.9500 ?
C5' C6' 1.397(7) yes
C5' B1' 1.575(8) yes
C7' C8' 1.487(7) yes
C7' H7A' 0.9900 ?
C7' H7B' 0.9900 ?
C8' C13' 1.377(7) yes
C8' C9' 1.398(7) ?
C9' C10' 1.382(7) ?
C9' H9' 0.9500 ?
C10' C11' 1.382(8) ?
C10' H10' 0.9500 ?
C11' C12' 1.380(8) ?
C11' H11' 0.9500 ?
C12' C13' 1.370(8) ?
C12' H12' 0.9500 ?

loop_
_geom_hbond_atom_site_label_D
_geom_hbond_atom_site_label_H
_geom_hbond_atom_site_label_A
_geom_hbond_site_symmetry_A
_geom_hbond_distance_DH
_geom_hbond_distance_HA
_geom_hbond_distance_DA
_geom_hbond_angle_DHA
O1 H1O O2 2 0.84 1.97 2.803(5) 172
O2 H2O O3 . 0.84 2.11 2.830(5) 143
O2 H2O F1 . 0.84 2.33 2.895(5) 125
O1' H1O' O2' 2_576 0.84 1.97 2.800(5) 172
O2' H2O' O3' . 0.84 2.03 2.764(5) 146
O2' H2O' F1' . 0.84 2.59 3.057(5) 116

loop_
_geom_torsion_atom_site_label_1
_geom_torsion_atom_site_label_2
_geom_torsion_atom_site_label_3
_geom_torsion_atom_site_label_4
_geom_torsion
_geom_torsion_publ_flag
C6 C1 C2 C3 -1.4(8) ?
Br1 C1 C2 C3 -179.1(4) ?
C1 C2 C3 C4 0.2(8) ?
C2 C3 C4 C5 0.4(8) ?
C3 C4 C5 C6 0.3(7) ?
C3 C4 C5 B1 178.0(5) ?
C2 C1 C6 O3 178.4(4) ?
Br1 C1 C6 O3 -3.8(6) ?
C2 C1 C6 C5 2.0(8) ?
Br1 C1 C6 C5 179.8(4) ?
C7 O3 C6 C1 81.5(6) ?
C7 O3 C6 C5 -102.1(5) ?
C4 C5 C6 C1 -1.5(7) ?
B1 C5 C6 C1 -179.0(5) ?
C4 C5 C6 O3 -177.8(4) ?
B1 C5 C6 O3 4.7(8) yes
C6 O3 C7 C8 -164.3(4) yes
O3 C7 C8 C13 -73.5(6) ?
O3 C7 C8 C9 108.1(5) ?
C13 C8 C9 C10 -1.5(8) ?
C7 C8 C9 C10 177.0(5) ?
C8 C9 C10 C11 0.9(8) ?
C9 C10 C11 C12 -0.5(8) ?
C10 C11 C12 C13 0.7(8) ?
C11 C12 C13 F1 179.8(5) ?
C11 C12 C13 C8 -1.4(9) ?
C9 C8 C13 C12 1.7(8) ?
C7 C8 C13 C12 -176.8(5) ?
C9 C8 C13 F1 -179.4(5) ?
C7 C8 C13 F1 2.1(8) yes
C6' C1' C2' C3' -1.1(8) ?
Br1' C1' C2' C3' 178.6(4) ?
C1' C2' C3' C4' -0.7(8) ?
C2' C3' C4' C5' 1.2(8) ?
C3' C4' C5' C6' 0.2(8) ?
C3' C4' C5' B1' -175.5(5) ?
C2' C1' C6' C5' 2.5(8) ?
Br1' C1' C6' C5' -177.1(4) ?
C2' C1' C6' O3' -178.7(5) ?
Br1' C1' C6' O3' 1.6(7) ?
C4' C5' C6' C1' -2.0(8) ?
B1' C5' C6' C1' 173.4(5) ?
C4' C5' C6' O3' 179.2(4) ?
B1' C5' C6' O3' -5.4(8) yes
C7' O3' C6' C1' 79.9(6) ?
C7' O3' C6' C5' -101.3(5) ?
C6' O3' C7' C8' -170.8(4) yes
O3' C7' C8' C13' -87.3(6) ?
O3' C7' C8' C9' 93.9(6) ?
C13' C8' C9' C10' -1.5(8) ?
C7' C8' C9' C10' 177.4(5) ?
C8' C9' C10' C11' 0.8(8) ?
C9' C10' C11' C12' -0.2(8) ?
C10' C11' C12' C13' 0.5(9) ?
C11' C12' C13' F1' 178.9(5) ?
C11' C12' C13' C8' -1.3(9) ?
C9' C8' C13' F1' -178.4(5) ?
C7' C8' C13' F1' 2.7(8) yes
C9' C8' C13' C12' 1.7(8) ?
C7' C8' C13' C12' -177.2(5) ?
C4 C5 B1 O1 -4.9(8) ?
C6 C5 B1 O1 172.5(5) ?
C4 C5 B1 O2 175.7(5) ?
C6 C5 B1 O2 -6.8(9) yes
C6' C5' B1' O1' -178.6(5) ?
C4' C5' B1' O1' -3.2(8) ?
C6' C5' B1' O2' -1.3(9) yes
C4' C5' B1' O2' 174.1(5) ?

loop_
_cod_related_entry_id
_cod_related_entry_database
_cod_related_entry_code
1 ChemSpider 17345316
